data_7153740
loop_
_publ_author_name
'Xu, Chen'
'Li, Hong-Mei'
'Yuan, Xiao-Er'
'Xiao, Zhi-Qiang'
'Wang, Zhi-Qiang'
'Fu, Wei-Jun'
'Ji, Bao-Ming'
'Hao, Xin-Qi'
'Song, Mao-Ping'

_publ_section_title
;
 N-heterocyclic carbene (NHC)-modulated Pd/Cu cocatalyzed three-component
 synthesis of 2,6-diarylquinolines.
;
_journal_issue 19
_journal_name_full 'Organic &amp; biomolecular chemistry'
_journal_page_first 3114
_journal_page_last 3122
_journal_paper_doi 10.1039/c4ob00231h
_journal_volume 12
_journal_year 2014
_chemical_formula_sum 'C29 H23 N O2'
_chemical_formula_weight 417.48
_chemical_name_systematic
;

 ?

;
_space_group_IT_number 14
_symmetry_cell_setting monoclinic
_symmetry_space_group_name_Hall '-P 2yn'
_symmetry_space_group_name_H-M 'P 1 21/n 1'
_atom_sites_solution_hydrogens geom
_atom_sites_solution_primary direct
_atom_sites_solution_secondary difmap
_audit_creation_method SHELXL-97
_cell_angle_alpha 90.00
_cell_angle_beta 93.129(5)
_cell_angle_gamma 90.00
_cell_formula_units_Z 4
_cell_length_a 12.397(5)
_cell_length_b 13.109(5)
_cell_length_c 13.546(5)
_cell_measurement_reflns_used 2243
_cell_measurement_temperature 296(2)
_cell_measurement_theta_max 22.58
_cell_measurement_theta_min 2.67
_cell_volume 2198.1(15)
_computing_cell_refinement 'Bruker SMART'
_computing_data_collection 'Bruker SMART'
_computing_data_reduction 'Bruker SAINT'
_computing_molecular_graphics 'Bruker SHELXTL'
_computing_publication_material 'Bruker SHELXTL'
_computing_structure_refinement 'SHELXL-97 (Sheldrick, 1997)'
_computing_structure_solution 'SHELXS-97 (Sheldrick, 1990)'
_diffrn_ambient_temperature 296(2)
_diffrn_measured_fraction_theta_full 0.983
_diffrn_measured_fraction_theta_max 0.983
_diffrn_measurement_device_type 'CCD area detector'
_diffrn_measurement_method 'phi and omega scans'
_diffrn_radiation_monochromator graphite
_diffrn_radiation_source 'fine-focus sealed tube'
_diffrn_radiation_type MoK\a
_diffrn_radiation_wavelength 0.71073
_diffrn_reflns_av_R_equivalents 0.0292
_diffrn_reflns_av_sigmaI/netI 0.0322
_diffrn_reflns_limit_h_max 15
_diffrn_reflns_limit_h_min -14
_diffrn_reflns_limit_k_max 15
_diffrn_reflns_limit_k_min -15
_diffrn_reflns_limit_l_max 16
_diffrn_reflns_limit_l_min -13
_diffrn_reflns_number 11771
_diffrn_reflns_theta_full 25.50
_diffrn_reflns_theta_max 25.50
_diffrn_reflns_theta_min 2.67
_diffrn_standards_number 0
_exptl_absorpt_coefficient_mu 0.079
_exptl_absorpt_correction_T_max 0.9768
_exptl_absorpt_correction_T_min 0.9625
_exptl_absorpt_correction_type multi-scan
_exptl_absorpt_process_details sadabs
_exptl_crystal_colour yellow
_exptl_crystal_density_diffrn 1.261
_exptl_crystal_density_method 'not measured'
_exptl_crystal_description block
_exptl_crystal_F_000 880
_exptl_crystal_size_max 0.49
_exptl_crystal_size_mid 0.33
_exptl_crystal_size_min 0.30
_refine_diff_density_max 0.308
_refine_diff_density_min -0.167
_refine_diff_density_rms 0.031
_refine_ls_extinction_method none
_refine_ls_goodness_of_fit_ref 1.035
_refine_ls_hydrogen_treatment constr
_refine_ls_matrix_type full
_refine_ls_number_parameters 291
_refine_ls_number_reflns 4014
_refine_ls_number_restraints 0
_refine_ls_restrained_S_all 1.035
_refine_ls_R_factor_all 0.0860
_refine_ls_R_factor_gt 0.0494
_refine_ls_shift/su_max 0.000
_refine_ls_shift/su_mean 0.000
_refine_ls_structure_factor_coef Fsqd
_refine_ls_weighting_details 'calc w=1/[\s^2^(Fo^2^)+(0.0569P)^2^+0.5450P] where P=(Fo^2^+2Fc^2^)/3'
_refine_ls_weighting_scheme calc
_refine_ls_wR_factor_gt 0.1221
_refine_ls_wR_factor_ref 0.1421
_reflns_number_gt 2499
_reflns_number_total 4014
_reflns_threshold_expression >2sigma(I)
_cod_data_source_file c4ob00231h3.cif
_cod_data_source_block a
_cod_depositor_comments
;
The following automatic conversions were performed:

'_symmetry_cell_setting' value 'Monoclinic' changed to 'monoclinic'
according to
/usr/data/users/saulius/crontab/automatic-downloads/rss-feeds/RSC/lib/dictionaries/cif_core.dic
dictionary named 'cif_core.dic' version 2.4.2 from 2011-04-26.

Automatic conversion script
Id: cif_fix_values 2281 2013-09-26 08:29:07Z andrius 

 Adding full bibliography for
 ./tmp-cod-update-bibliographies-30924/cifs/7153740.cif.
;
_cod_original_cell_volume 2198.2(14)
_cod_original_sg_symbol_H-M P2(1)/n
_cod_database_code 7153740

loop_
_symmetry_equiv_pos_as_xyz
'x, y, z'
'-x+1/2, y+1/2, -z+1/2'
'-x, -y, -z'
'x-1/2, -y-1/2, z-1/2'

loop_
_atom_site_label
_atom_site_type_symbol
_atom_site_fract_x
_atom_site_fract_y
_atom_site_fract_z
_atom_site_U_iso_or_equiv
_atom_site_adp_type
_atom_site_occupancy
_atom_site_symmetry_multiplicity
_atom_site_calc_flag
_atom_site_refinement_flags
C1 C 0.33250(17) 0.51057(18) -0.01114(18) 0.0566(6) Uani 1 1 d .
C2 C 0.3839(2) 0.45161(18) -0.08176(19) 0.0653(7) Uani 1 1 d .
H2 H 0.3997 0.4796 -0.1424 0.078 Uiso 1 1 calc R
C3 C 0.4100(2) 0.3527(2) -0.05971(19) 0.0718(7) Uani 1 1 d .
H3 H 0.4417 0.3120 -0.1064 0.086 Uiso 1 1 calc R
C4 C 0.38903(16) 0.31214(18) 0.03395(17) 0.0544(6) Uani 1 1 d .
C5 C 0.41706(17) 0.21013(18) 0.06261(19) 0.0616(6) Uani 1 1 d .
H5 H 0.4470 0.1665 0.0174 0.074 Uiso 1 1 calc R
C6 C 0.39997(16) 0.17607(18) 0.15665(17) 0.0544(6) Uani 1 1 d .
C7 C 0.35247(17) 0.24428(17) 0.22195(18) 0.0580(6) Uani 1 1 d .
H7 H 0.3407 0.2225 0.2858 0.070 Uiso 1 1 calc R
C8 C 0.32313(18) 0.34079(18) 0.19501(18) 0.0591(6) Uani 1 1 d .
H8 H 0.2905 0.3829 0.2399 0.071 Uiso 1 1 calc R
C9 C 0.34159(16) 0.37724(17) 0.10056(18) 0.0537(6) Uani 1 1 d .
C10 C 0.42739(17) 0.06914(18) 0.18655(18) 0.0566(6) Uani 1 1 d .
C11 C 0.3921(2) -0.0123(2) 0.1281(2) 0.0686(7) Uani 1 1 d .
H11 H 0.3511 0.0008 0.0700 0.082 Uiso 1 1 calc R
C12 C 0.4157(2) -0.1123(2) 0.1530(2) 0.0800(8) Uani 1 1 d .
H12 H 0.3911 -0.1655 0.1123 0.096 Uiso 1 1 calc R
C13 C 0.4761(2) -0.1319(2) 0.2390(3) 0.0850(9) Uani 1 1 d .
H13 H 0.4919 -0.1990 0.2569 0.102 Uiso 1 1 calc R
C14 C 0.5134(2) -0.0535(2) 0.2987(2) 0.0744(8) Uani 1 1 d .
H14 H 0.5553 -0.0676 0.3561 0.089 Uiso 1 1 calc R
C15 C 0.48856(18) 0.04668(18) 0.27361(19) 0.0613(6) Uani 1 1 d .
C16 C 0.5894(3) 0.1126(2) 0.4166(2) 0.1097(12) Uani 1 1 d .
H16A H 0.5521 0.0695 0.4607 0.165 Uiso 1 1 calc R
H16B H 0.6055 0.1767 0.4482 0.165 Uiso 1 1 calc R
H16C H 0.6555 0.0802 0.3998 0.165 Uiso 1 1 calc R
C17 C 0.29395(17) 0.61565(16) -0.03585(17) 0.0530(6) Uani 1 1 d .
C18 C 0.33703(18) 0.67348(19) -0.10819(19) 0.0631(6) Uani 1 1 d .
H18 H 0.3944 0.6477 -0.1420 0.076 Uiso 1 1 calc R
C19 C 0.29760(18) 0.76812(18) -0.13163(18) 0.0624(6) Uani 1 1 d .
H19 H 0.3288 0.8055 -0.1810 0.075 Uiso 1 1 calc R
C20 C 0.21216(16) 0.80988(17) -0.08366(16) 0.0520(6) Uani 1 1 d .
C21 C 0.16838(18) 0.75293(16) -0.00897(17) 0.0571(6) Uani 1 1 d .
H21 H 0.1114 0.7794 0.0249 0.069 Uiso 1 1 calc R
C22 C 0.20886(18) 0.65737(17) 0.01540(18) 0.0589(6) Uani 1 1 d .
H22 H 0.1795 0.6204 0.0661 0.071 Uiso 1 1 calc R
C23 C 0.17277(18) 0.91399(17) -0.10926(16) 0.0536(6) Uani 1 1 d .
C24 C 0.06248(19) 0.93779(17) -0.11966(17) 0.0579(6) Uani 1 1 d .
C25 C 0.0291(2) 1.03634(19) -0.14104(19) 0.0720(7) Uani 1 1 d .
H25 H -0.0443 1.0514 -0.1470 0.086 Uiso 1 1 calc R
C26 C 0.1036(3) 1.1123(2) -0.1535(2) 0.0829(8) Uani 1 1 d .
H26 H 0.0803 1.1785 -0.1673 0.099 Uiso 1 1 calc R
C27 C 0.2112(3) 1.0913(2) -0.1459(2) 0.0818(8) Uani 1 1 d .
H27 H 0.2613 1.1428 -0.1551 0.098 Uiso 1 1 calc R
C28 C 0.2458(2) 0.99325(19) -0.12434(18) 0.0674(7) Uani 1 1 d .
H28 H 0.3195 0.9795 -0.1197 0.081 Uiso 1 1 calc R
C29 C -0.1200(2) 0.8778(2) -0.1239(3) 0.0964(10) Uani 1 1 d .
H29A H -0.1412 0.9268 -0.0760 0.145 Uiso 1 1 calc R
H29B H -0.1593 0.8155 -0.1160 0.145 Uiso 1 1 calc R
H29C H -0.1355 0.9042 -0.1893 0.145 Uiso 1 1 calc R
N1 N 0.31139(14) 0.47680(14) 0.07612(15) 0.0547(5) Uani 1 1 d .
O1 O 0.52298(14) 0.12932(13) 0.32907(14) 0.0769(5) Uani 1 1 d .
O2 O -0.00690(12) 0.85827(12) -0.10992(14) 0.0738(5) Uani 1 1 d .

loop_
_atom_site_aniso_label
_atom_site_aniso_U_11
_atom_site_aniso_U_22
_atom_site_aniso_U_33
_atom_site_aniso_U_23
_atom_site_aniso_U_13
_atom_site_aniso_U_12
C1 0.0478(13) 0.0680(15) 0.0538(16) 0.0000(12) 0.0000(11) 0.0007(11)
C2 0.0736(16) 0.0670(16) 0.0562(16) 0.0079(12) 0.0126(13) 0.0202(12)
C3 0.0790(17) 0.0734(17) 0.0646(18) 0.0023(14) 0.0190(14) 0.0219(13)
C4 0.0473(12) 0.0658(15) 0.0497(14) 0.0118(12) -0.0012(10) 0.0044(11)
C5 0.0512(13) 0.0706(16) 0.0633(16) 0.0023(13) 0.0060(12) 0.0107(11)
C6 0.0411(11) 0.0677(15) 0.0537(15) 0.0113(12) -0.0027(10) 0.0009(10)
C7 0.0563(13) 0.0643(15) 0.0531(15) 0.0066(12) -0.0014(11) 0.0005(11)
C8 0.0592(14) 0.0650(15) 0.0526(15) 0.0018(12) -0.0018(11) 0.0029(11)
C9 0.0429(11) 0.0600(14) 0.0577(15) -0.0004(12) -0.0015(11) 0.0008(10)
C10 0.0456(12) 0.0650(15) 0.0595(16) 0.0081(12) 0.0067(11) 0.0049(11)
C11 0.0604(15) 0.0756(18) 0.0705(18) 0.0004(14) 0.0105(13) 0.0084(13)
C12 0.0847(19) 0.0678(18) 0.090(2) -0.0054(16) 0.0236(17) 0.0034(14)
C13 0.093(2) 0.0689(19) 0.095(2) 0.0176(17) 0.0280(19) 0.0192(16)
C14 0.0722(17) 0.0784(19) 0.0731(19) 0.0201(16) 0.0083(14) 0.0170(14)
C15 0.0516(13) 0.0656(16) 0.0670(17) 0.0113(13) 0.0064(12) 0.0044(11)
C16 0.111(2) 0.113(3) 0.099(3) 0.029(2) -0.050(2) -0.008(2)
C17 0.0463(12) 0.0523(13) 0.0593(15) -0.0068(11) -0.0087(11) 0.0078(10)
C18 0.0512(13) 0.0742(16) 0.0643(16) 0.0033(13) 0.0075(12) 0.0095(12)
C19 0.0551(13) 0.0709(16) 0.0613(16) 0.0072(13) 0.0035(12) 0.0073(12)
C20 0.0457(12) 0.0581(14) 0.0517(14) -0.0047(11) -0.0003(10) 0.0020(10)
C21 0.0549(13) 0.0567(14) 0.0602(16) -0.0049(12) 0.0074(11) 0.0085(11)
C22 0.0605(14) 0.0578(14) 0.0585(15) -0.0005(12) 0.0037(12) 0.0021(11)
C23 0.0579(13) 0.0564(14) 0.0460(14) -0.0013(11) -0.0008(11) 0.0014(11)
C24 0.0624(15) 0.0538(14) 0.0567(15) -0.0038(11) -0.0041(12) 0.0052(11)
C25 0.0817(18) 0.0648(17) 0.0685(18) -0.0014(13) -0.0042(14) 0.0178(14)
C26 0.114(3) 0.0606(17) 0.073(2) 0.0096(14) -0.0024(18) 0.0129(17)
C27 0.107(2) 0.0638(17) 0.074(2) 0.0111(15) -0.0002(17) -0.0153(16)
C28 0.0673(15) 0.0740(17) 0.0604(17) 0.0042(13) -0.0009(13) -0.0070(13)
C29 0.0533(15) 0.104(2) 0.129(3) -0.002(2) -0.0152(16) 0.0098(15)
N1 0.0508(10) 0.0565(12) 0.0571(13) -0.0014(9) 0.0060(9) -0.0013(9)
O1 0.0725(11) 0.0778(12) 0.0773(13) 0.0159(10) -0.0250(9) 0.0023(9)
O2 0.0479(9) 0.0631(10) 0.1093(15) -0.0056(10) -0.0067(9) 0.0039(8)

loop_
_atom_type_symbol
_atom_type_description
_atom_type_scat_dispersion_real
_atom_type_scat_dispersion_imag
_atom_type_scat_source
C C 0.0033 0.0016 'International Tables Vol C Tables 4.2.6.8 and 6.1.1.4'
H H 0.0000 0.0000 'International Tables Vol C Tables 4.2.6.8 and 6.1.1.4'
N N 0.0061 0.0033 'International Tables Vol C Tables 4.2.6.8 and 6.1.1.4'
O O 0.0106 0.0060 'International Tables Vol C Tables 4.2.6.8 and 6.1.1.4'

loop_
_geom_angle_atom_site_label_1
_geom_angle_atom_site_label_2
_geom_angle_atom_site_label_3
_geom_angle
N1 C1 C2 123.4(2)
N1 C1 C17 116.1(2)
C2 C1 C17 120.4(2)
C3 C2 C1 118.9(2)
C3 C2 H2 120.6
C1 C2 H2 120.6
C2 C3 C4 120.1(2)
C2 C3 H3 120.0
C4 C3 H3 120.0
C9 C4 C3 117.1(2)
C9 C4 C5 120.1(2)
C3 C4 C5 122.8(2)
C6 C5 C4 120.5(2)
C6 C5 H5 119.8
C4 C5 H5 119.8
C5 C6 C7 117.7(2)
C5 C6 C10 120.7(2)
C7 C6 C10 121.5(2)
C8 C7 C6 122.4(2)
C8 C7 H7 118.8
C6 C7 H7 118.8
C7 C8 C9 120.6(2)
C7 C8 H8 119.7
C9 C8 H8 119.7
N1 C9 C4 122.5(2)
N1 C9 C8 118.9(2)
C4 C9 C8 118.6(2)
C11 C10 C15 117.3(2)
C11 C10 C6 120.6(2)
C15 C10 C6 122.1(2)
C12 C11 C10 122.4(3)
C12 C11 H11 118.8
C10 C11 H11 118.8
C13 C12 C11 118.9(3)
C13 C12 H12 120.6
C11 C12 H12 120.6
C14 C13 C12 120.6(3)
C14 C13 H13 119.7
C12 C13 H13 119.7
C13 C14 C15 120.1(3)
C13 C14 H14 119.9
C15 C14 H14 119.9
O1 C15 C14 123.7(2)
O1 C15 C10 115.7(2)
C14 C15 C10 120.6(3)
O1 C16 H16A 109.5
O1 C16 H16B 109.5
H16A C16 H16B 109.5
O1 C16 H16C 109.5
H16A C16 H16C 109.5
H16B C16 H16C 109.5
C18 C17 C22 118.1(2)
C18 C17 C1 122.6(2)
C22 C17 C1 119.3(2)
C19 C18 C17 121.4(2)
C19 C18 H18 119.3
C17 C18 H18 119.3
C18 C19 C20 121.6(2)
C18 C19 H19 119.2
C20 C19 H19 119.2
C19 C20 C21 117.9(2)
C19 C20 C23 120.3(2)
C21 C20 C23 121.80(19)
C22 C21 C20 120.6(2)
C22 C21 H21 119.7
C20 C21 H21 119.7
C21 C22 C17 120.5(2)
C21 C22 H22 119.8
C17 C22 H22 119.8
C28 C23 C24 117.1(2)
C28 C23 C20 120.6(2)
C24 C23 C20 122.3(2)
O2 C24 C25 123.5(2)
O2 C24 C23 115.94(19)
C25 C24 C23 120.6(2)
C26 C25 C24 120.5(3)
C26 C25 H25 119.8
C24 C25 H25 119.8
C27 C26 C25 120.4(3)
C27 C26 H26 119.8
C25 C26 H26 119.8
C26 C27 C28 119.8(3)
C26 C27 H27 120.1
C28 C27 H27 120.1
C27 C28 C23 121.7(3)
C27 C28 H28 119.1
C23 C28 H28 119.1
O2 C29 H29A 109.5
O2 C29 H29B 109.5
H29A C29 H29B 109.5
O2 C29 H29C 109.5
H29A C29 H29C 109.5
H29B C29 H29C 109.5
C1 N1 C9 118.0(2)
C15 O1 C16 118.8(2)
C24 O2 C29 118.07(19)

loop_
_geom_bond_atom_site_label_1
_geom_bond_atom_site_label_2
_geom_bond_distance
C1 N1 1.302(3)
C1 C2 1.409(3)
C1 C17 1.490(3)
C2 C3 1.365(3)
C2 H2 0.9300
C3 C4 1.413(3)
C3 H3 0.9300
C4 C9 1.395(3)
C4 C5 1.430(3)
C5 C6 1.377(3)
C5 H5 0.9300
C6 C7 1.409(3)
C6 C10 1.493(3)
C7 C8 1.361(3)
C7 H7 0.9300
C8 C9 1.396(3)
C8 H8 0.9300
C9 N1 1.393(3)
C10 C11 1.386(3)
C10 C15 1.398(3)
C11 C12 1.381(4)
C11 H11 0.9300
C12 C13 1.374(4)
C12 H12 0.9300
C13 C14 1.372(4)
C13 H13 0.9300
C14 C15 1.387(3)
C14 H14 0.9300
C15 O1 1.373(3)
C16 O1 1.423(3)
C16 H16A 0.9600
C16 H16B 0.9600
C16 H16C 0.9600
C17 C18 1.370(3)
C17 C22 1.405(3)
C18 C19 1.364(3)
C18 H18 0.9300
C19 C20 1.385(3)
C19 H19 0.9300
C20 C21 1.391(3)
C20 C23 1.484(3)
C21 C22 1.383(3)
C21 H21 0.9300
C22 H22 0.9300
C23 C28 1.400(3)
C23 C24 1.402(3)
C24 O2 1.362(3)
C24 C25 1.383(3)
C25 C26 1.375(4)
C25 H25 0.9300
C26 C27 1.361(4)
C26 H26 0.9300
C27 C28 1.381(3)
C27 H27 0.9300
C28 H28 0.9300
C29 O2 1.428(3)
C29 H29A 0.9600
C29 H29B 0.9600
C29 H29C 0.9600

loop_
_geom_torsion_atom_site_label_1
_geom_torsion_atom_site_label_2
_geom_torsion_atom_site_label_3
_geom_torsion_atom_site_label_4
_geom_torsion
N1 C1 C2 C3 2.3(4)
C17 C1 C2 C3 -174.5(2)
C1 C2 C3 C4 -2.3(4)
C2 C3 C4 C9 -0.1(3)
C2 C3 C4 C5 -178.3(2)
C9 C4 C5 C6 -1.6(3)
C3 C4 C5 C6 176.6(2)
C4 C5 C6 C7 1.2(3)
C4 C5 C6 C10 179.0(2)
C5 C6 C7 C8 0.3(3)
C10 C6 C7 C8 -177.5(2)
C6 C7 C8 C9 -1.5(3)
C3 C4 C9 N1 2.6(3)
C5 C4 C9 N1 -179.14(19)
C3 C4 C9 C8 -177.8(2)
C5 C4 C9 C8 0.4(3)
C7 C8 C9 N1 -179.36(19)
C7 C8 C9 C4 1.1(3)
C5 C6 C10 C11 -49.7(3)
C7 C6 C10 C11 128.0(2)
C5 C6 C10 C15 130.5(2)
C7 C6 C10 C15 -51.7(3)
C15 C10 C11 C12 -0.2(3)
C6 C10 C11 C12 180.0(2)
C10 C11 C12 C13 0.2(4)
C11 C12 C13 C14 -0.6(4)
C12 C13 C14 C15 1.2(4)
C13 C14 C15 O1 -179.7(2)
C13 C14 C15 C10 -1.3(4)
C11 C10 C15 O1 179.4(2)
C6 C10 C15 O1 -0.9(3)
C11 C10 C15 C14 0.8(3)
C6 C10 C15 C14 -179.4(2)
N1 C1 C17 C18 158.9(2)
C2 C1 C17 C18 -24.0(3)
N1 C1 C17 C22 -22.2(3)
C2 C1 C17 C22 154.9(2)
C22 C17 C18 C19 -1.3(3)
C1 C17 C18 C19 177.7(2)
C17 C18 C19 C20 -0.2(4)
C18 C19 C20 C21 1.1(3)
C18 C19 C20 C23 178.6(2)
C19 C20 C21 C22 -0.6(3)
C23 C20 C21 C22 -178.0(2)
C20 C21 C22 C17 -0.9(3)
C18 C17 C22 C21 1.8(3)
C1 C17 C22 C21 -177.2(2)
C19 C20 C23 C28 -42.4(3)
C21 C20 C23 C28 135.0(2)
C19 C20 C23 C24 137.5(2)
C21 C20 C23 C24 -45.2(3)
C28 C23 C24 O2 176.6(2)
C20 C23 C24 O2 -3.3(3)
C28 C23 C24 C25 -1.8(3)
C20 C23 C24 C25 178.3(2)
O2 C24 C25 C26 -177.5(2)
C23 C24 C25 C26 0.7(4)
C24 C25 C26 C27 0.6(4)
C25 C26 C27 C28 -0.7(4)
C26 C27 C28 C23 -0.5(4)
C24 C23 C28 C27 1.7(4)
C20 C23 C28 C27 -178.4(2)
C2 C1 N1 C9 0.1(3)
C17 C1 N1 C9 177.11(17)
C4 C9 N1 C1 -2.7(3)
C8 C9 N1 C1 177.8(2)
C14 C15 O1 C16 1.1(4)
C10 C15 O1 C16 -177.4(2)
C25 C24 O2 C29 0.9(4)
C23 C24 O2 C29 -177.4(2)
